data_4309041
loop_
_publ_author_name
'Hugo N\'u\~nez'
'Luc\'ia Soto'
'Juan Server-Carri\'o'
'Julia Garc\'ia-Lozano'
'Amparo Sancho'
'Rafael Acerete'
'Emilio Escriv\`a'

_publ_section_title
;
Structural, Magnetic, and Spectroscopic Comparative Studies on Four New
Derivatives of DIMMAL (2-Di1H-2-imidazolylmethylmalonate): A Novel
Generator of Multidimensional Networks
;
_journal_name_full 'Inorganic Chemistry'
_journal_page_first 4644
_journal_page_last 4655
_journal_paper_doi 10.1021/ic048234x
_journal_volume 44
_journal_year 2005
_chemical_formula_sum 'C20 H24 Cu2 N8 O12'
_chemical_formula_weight 695.56
_space_group_IT_number 2
_symmetry_cell_setting triclinic
_symmetry_space_group_name_Hall '-P 1'
_symmetry_space_group_name_H-M 'P -1'
_atom_sites_solution_hydrogens mixed
_atom_sites_solution_primary direct
_atom_sites_solution_secondary difmap
_audit_creation_method SHELXL-97
_cell_angle_alpha 71.990(10)
_cell_angle_beta 75.600(10)
_cell_angle_gamma 83.330(10)
_cell_formula_units_Z 1
_cell_length_a 8.0830(4)
_cell_length_b 9.1351(4)
_cell_length_c 9.1820(10)
_cell_measurement_reflns_used 25
_cell_measurement_temperature 293(2)
_cell_measurement_theta_max 14
_cell_measurement_theta_min 8
_cell_volume 623.95(9)
_computing_cell_refinement 'CAD4 EXPRESS'
_computing_data_collection 'CAD4 EXPRESS'
_computing_data_reduction 'XRAY76 (Stewart, 1976) '
_computing_molecular_graphics 'ORTEP3 (Farrugia, 1997)'
_computing_structure_refinement 'SHELXL-97 (Sheldrick, 1997)'
_computing_structure_solution 'SIR92 (Altomare, 1994)'
_diffrn_ambient_temperature 293(2)
_diffrn_measured_fraction_theta_full 1.000
_diffrn_measured_fraction_theta_max 1.000
_diffrn_measurement_device_type 'Enraf Nonius CAD4'
_diffrn_measurement_method 'Omega-2-theta scans'
_diffrn_radiation_monochromator graphite
_diffrn_radiation_source 'fine-focus sealed tube'
_diffrn_radiation_type MoK\a
_diffrn_radiation_wavelength 0.71070
_diffrn_reflns_av_R_equivalents 0.0150
_diffrn_reflns_av_sigmaI/netI 0.0460
_diffrn_reflns_limit_h_max 9
_diffrn_reflns_limit_h_min 0
_diffrn_reflns_limit_k_max 10
_diffrn_reflns_limit_k_min -10
_diffrn_reflns_limit_l_max 10
_diffrn_reflns_limit_l_min -10
_diffrn_reflns_number 2215
_diffrn_reflns_theta_full 24.97
_diffrn_reflns_theta_max 24.97
_diffrn_reflns_theta_min 2.35
_diffrn_standards_decay_% 0
_diffrn_standards_interval_time 90
_diffrn_standards_number 3
_exptl_absorpt_coefficient_mu 1.787
_exptl_absorpt_correction_T_max 0.701
_exptl_absorpt_correction_T_min 0.592
_exptl_absorpt_correction_type empirical
_exptl_absorpt_process_details '(Walker et al., 1983)'
_exptl_crystal_colour blue
_exptl_crystal_density_diffrn 1.851
_exptl_crystal_density_method 'not measured'
_exptl_crystal_description prismatic
_exptl_crystal_F_000 354
_exptl_crystal_size_max 0.30
_exptl_crystal_size_mid 0.25
_exptl_crystal_size_min 0.20
_refine_diff_density_max 0.390
_refine_diff_density_min -0.399
_refine_diff_density_rms 0.089
_refine_ls_extinction_method none
_refine_ls_goodness_of_fit_ref 1.115
_refine_ls_hydrogen_treatment constr
_refine_ls_matrix_type full
_refine_ls_number_parameters 190
_refine_ls_number_reflns 2185
_refine_ls_number_restraints 0
_refine_ls_restrained_S_all 1.115
_refine_ls_R_factor_all 0.0635
_refine_ls_R_factor_gt 0.0465
_refine_ls_shift/su_max 0.000
_refine_ls_shift/su_mean 0.000
_refine_ls_structure_factor_coef Fsqd
_refine_ls_weighting_details 'calc w=1/[\s^2^(Fo^2^)+(0.0164P)^2^+1.5316P] where P=(Fo^2^+2Fc^2^)/3'
_refine_ls_weighting_scheme calc
_refine_ls_wR_factor_gt 0.0813
_refine_ls_wR_factor_ref 0.0906
_reflns_number_gt 1780
_reflns_number_total 2185
_reflns_threshold_expression >2sigma(I)
_cod_data_source_file ic048234xsi20050411_071823_4.cif
_cod_data_source_block '[Cu2(DIMMAL)2(H2O)2].2H2O'
_cod_database_code 4309041

loop_
_symmetry_equiv_pos_as_xyz
'x, y, z'
'-x, -y, -z'

loop_
_atom_site_label
_atom_site_type_symbol
_atom_site_fract_x
_atom_site_fract_y
_atom_site_fract_z
_atom_site_U_iso_or_equiv
_atom_site_adp_type
_atom_site_occupancy
_atom_site_symmetry_multiplicity
_atom_site_calc_flag
_atom_site_refinement_flags
_atom_site_disorder_assembly
_atom_site_disorder_group
Cu Cu -0.13432(8) 0.26531(6) -0.03982(7) 0.02791(17) Uani 1 1 d . . .
O1 O -0.0450(4) -0.2838(4) -0.0662(4) 0.0363(8) Uani 1 1 d . . .
O2 O -0.1634(5) -0.1832(4) -0.2719(4) 0.0448(9) Uani 1 1 d . . .
O3 O 0.2770(4) -0.1660(4) -0.1694(4) 0.0375(8) Uani 1 1 d . . .
O4 O 0.2836(5) -0.0176(4) -0.4131(4) 0.0452(9) Uani 1 1 d . . .
O5 O -0.2563(4) 0.4924(3) -0.0367(4) 0.0379(8) Uani 1 1 d . . .
H5A H -0.3399 0.5539 -0.0880 0.045 Uiso 1 1 d R . .
H5B H -0.1967 0.5626 -0.0424 0.045 Uiso 1 1 d R . .
O6 O -0.4725(5) 0.6092(5) -0.2421(5) 0.0633(12) Uani 1 1 d . . .
H6A H -0.5153 0.7167 -0.2341 0.076 Uiso 1 1 d R . .
H6B H -0.5885 0.5601 -0.1542 0.076 Uiso 1 1 d R . .
N1 N -0.3680(5) 0.1251(5) -0.3173(5) 0.0399(11) Uani 1 1 d . . .
H1 H -0.3636(6) 0.095(2) -0.388(5) 0.048 Uiso 1 1 calc R . .
N2 N -0.2876(5) 0.1979(4) -0.1425(4) 0.0316(9) Uani 1 1 d . . .
N3 N 0.0292(5) 0.3251(4) -0.2452(4) 0.0309(9) Uani 1 1 d . . .
N4 N 0.1628(5) 0.3241(5) -0.4829(5) 0.0392(11) Uani 1 1 d . . .
H4 H 0.1908(19) 0.3001(17) -0.560(5) 0.047 Uiso 1 1 calc R . .
C1 C -0.0728(6) -0.1745(5) -0.1855(5) 0.0312(11) Uani 1 1 d . . .
C2 C 0.0209(6) -0.0274(5) -0.2206(5) 0.0287(10) Uani 1 1 d . . .
H2 H 0.0078(8) -0.0044(11) -0.118(5) 0.034 Uiso 1 1 calc R . .
C3 C -0.0497(6) 0.1156(5) -0.3332(5) 0.0319(11) Uani 1 1 d . . .
H3 H -0.0385(8) 0.0985(10) -0.430(5) 0.038 Uiso 1 1 calc R . .
C4 C -0.2344(6) 0.1472(5) -0.2655(5) 0.0304(10) Uani 1 1 d . . .
C5 C -0.5118(7) 0.1643(6) -0.2224(7) 0.0482(15) Uani 1 1 d . . .
H5 H -0.615(7) 0.1611(6) -0.2305(9) 0.058 Uiso 1 1 calc R . .
C6 C -0.4639(6) 0.2088(6) -0.1138(7) 0.0421(13) Uani 1 1 d . . .
H6 H -0.535(4) 0.241(2) -0.035(5) 0.051 Uiso 1 1 calc R . .
C7 C 0.0478(6) 0.2541(5) -0.3545(5) 0.0284(10) Uani 1 1 d . . .
C8 C 0.1395(7) 0.4450(6) -0.3097(6) 0.0400(12) Uani 1 1 d . . .
H8 H 0.1528(10) 0.509(4) -0.264(3) 0.048 Uiso 1 1 calc R . .
C9 C 0.2226(7) 0.4455(6) -0.4561(6) 0.0419(13) Uani 1 1 d . . .
H9 H 0.302(5) 0.512(4) -0.523(4) 0.050 Uiso 1 1 calc R . .
C10 C 0.2090(6) -0.0714(5) -0.2751(5) 0.0312(11) Uani 1 1 d . . .

loop_
_atom_site_aniso_label
_atom_site_aniso_U_11
_atom_site_aniso_U_22
_atom_site_aniso_U_33
_atom_site_aniso_U_23
_atom_site_aniso_U_13
_atom_site_aniso_U_12
Cu 0.0285(3) 0.0281(3) 0.0277(3) -0.0086(2) -0.0068(2) -0.0010(2)
O1 0.044(2) 0.0308(17) 0.0355(19) -0.0016(15) -0.0181(16) -0.0107(15)
O2 0.059(2) 0.040(2) 0.046(2) -0.0145(17) -0.0269(19) -0.0064(18)
O3 0.0310(19) 0.0384(19) 0.0333(19) 0.0005(15) -0.0044(16) 0.0011(15)
O4 0.049(2) 0.050(2) 0.0296(19) -0.0095(17) 0.0007(17) 0.0002(18)
O5 0.036(2) 0.0263(17) 0.049(2) -0.0099(15) -0.0069(17) -0.0024(15)
O6 0.048(3) 0.070(3) 0.065(3) -0.021(2) -0.003(2) 0.010(2)
N1 0.040(3) 0.044(3) 0.047(3) -0.022(2) -0.019(2) 0.002(2)
N2 0.027(2) 0.033(2) 0.036(2) -0.0144(18) -0.0045(18) -0.0020(17)
N3 0.034(2) 0.029(2) 0.029(2) -0.0067(17) -0.0084(18) -0.0024(18)
N4 0.043(3) 0.039(2) 0.030(2) -0.0088(19) 0.0017(19) -0.004(2)
C1 0.034(3) 0.027(2) 0.035(3) -0.013(2) -0.007(2) 0.001(2)
C2 0.029(3) 0.026(2) 0.029(2) -0.008(2) -0.003(2) -0.002(2)
C3 0.043(3) 0.027(2) 0.028(2) -0.010(2) -0.007(2) -0.002(2)
C4 0.031(3) 0.029(2) 0.031(3) -0.005(2) -0.010(2) -0.002(2)
C5 0.029(3) 0.053(3) 0.071(4) -0.023(3) -0.024(3) 0.002(3)
C6 0.027(3) 0.044(3) 0.057(3) -0.021(3) -0.006(3) 0.000(2)
C7 0.030(3) 0.028(2) 0.023(2) -0.0049(19) -0.004(2) 0.005(2)
C8 0.041(3) 0.033(3) 0.046(3) -0.010(2) -0.007(3) -0.005(2)
C9 0.040(3) 0.034(3) 0.042(3) -0.004(2) 0.004(3) -0.011(2)
C10 0.032(3) 0.032(3) 0.029(3) -0.012(2) -0.002(2) -0.001(2)

loop_
_atom_type_symbol
_atom_type_description
_atom_type_scat_dispersion_real
_atom_type_scat_dispersion_imag
_atom_type_scat_source
Cu Cu 0.3201 1.2651 'International Tables Vol C Tables 4.2.6.8 and 6.1.1.4'
O O 0.0106 0.0060 'International Tables Vol C Tables 4.2.6.8 and 6.1.1.4'
N N 0.0061 0.0033 'International Tables Vol C Tables 4.2.6.8 and 6.1.1.4'
C C 0.0033 0.0016 'International Tables Vol C Tables 4.2.6.8 and 6.1.1.4'
H H 0.0000 0.0000 'International Tables Vol C Tables 4.2.6.8 and 6.1.1.4'

loop_
_geom_angle_atom_site_label_1
_geom_angle_atom_site_label_2
_geom_angle_atom_site_label_3
_geom_angle
_geom_angle_site_symmetry_1
_geom_angle_site_symmetry_3
_geom_angle_publ_flag
N3 Cu O3 169.10(14) . 2 ?
N3 Cu N2 88.51(16) . . ?
O3 Cu N2 90.48(15) 2 . ?
N3 Cu O1 90.05(15) . 2 ?
O3 Cu O1 88.39(14) 2 2 ?
N2 Cu O1 166.47(14) . 2 ?
N3 Cu O5 99.31(14) . . ?
O3 Cu O5 91.57(13) 2 . ?
N2 Cu O5 99.26(14) . . ?
O1 Cu O5 94.25(13) 2 . ?
C1 O1 Cu 119.9(3) . 2 ?
C10 O3 Cu 120.3(3) . 2 ?
Cu O5 H5A 132.4 . . ?
Cu O5 H5B 119.2 . . ?
H5A O5 H5B 98.0 . . ?
H6A O6 H6B 89.9 . . ?
C4 N1 C5 107.6(4) . . ?
C4 N1 H1 126.2 . . ?
C5 N1 H1 126.2 . . ?
C4 N2 C6 106.7(4) . . ?
C4 N2 Cu 124.0(3) . . ?
C6 N2 Cu 128.9(3) . . ?
C7 N3 C8 105.7(4) . . ?
C7 N3 Cu 123.8(3) . . ?
C8 N3 Cu 130.4(3) . . ?
C7 N4 C9 108.6(4) . . ?
C7 N4 H4 125.7 . . ?
C9 N4 H4 125.7 . . ?
O2 C1 O1 124.7(4) . . ?
O2 C1 C2 120.0(4) . . ?
O1 C1 C2 115.2(4) . . ?
C10 C2 C1 104.7(4) . . ?
C10 C2 C3 115.4(4) . . ?
C1 C2 C3 114.3(4) . . ?
C10 C2 H2 107.3 . . ?
C1 C2 H2 107.3 . . ?
C3 C2 H2 107.3 . . ?
C4 C3 C7 108.2(4) . . ?
C4 C3 C2 110.1(4) . . ?
C7 C3 C2 109.7(4) . . ?
C4 C3 H3 109.6 . . ?
C7 C3 H3 109.6 . . ?
C2 C3 H3 109.6 . . ?
N2 C4 N1 110.2(4) . . ?
N2 C4 C3 123.7(4) . . ?
N1 C4 C3 126.1(4) . . ?
C6 C5 N1 107.4(5) . . ?
C6 C5 H5 126.3 . . ?
N1 C5 H5 126.3 . . ?
C5 C6 N2 108.2(5) . . ?
C5 C6 H6 125.9 . . ?
N2 C6 H6 125.9 . . ?
N3 C7 N4 110.2(4) . . ?
N3 C7 C3 123.5(4) . . ?
N4 C7 C3 126.3(4) . . ?
C9 C8 N3 110.0(5) . . ?
C9 C8 H8 125.0 . . ?
N3 C8 H8 125.0 . . ?
C8 C9 N4 105.6(5) . . ?
C8 C9 H9 127.2 . . ?
N4 C9 H9 127.2 . . ?
O4 C10 O3 124.7(4) . . ?
O4 C10 C2 120.0(4) . . ?
O3 C10 C2 115.3(4) . . ?

loop_
_geom_bond_atom_site_label_1
_geom_bond_atom_site_label_2
_geom_bond_distance
_geom_bond_site_symmetry_2
_geom_bond_publ_flag
Cu N3 1.973(4) . ?
Cu O3 1.976(3) 2 ?
Cu N2 1.980(4) . ?
Cu O1 1.984(3) 2 ?
Cu O5 2.196(3) . ?
O1 C1 1.281(5) . ?
O1 Cu 1.984(3) 2 ?
O2 C1 1.230(5) . ?
O3 C10 1.275(5) . ?
O3 Cu 1.976(3) 2 ?
O4 C10 1.231(5) . ?
O5 H5A 0.9496 . ?
O5 H5B 0.8273 . ?
O6 H6A 1.0208 . ?
O6 H6B 1.1088 . ?
N1 C4 1.341(6) . ?
N1 C5 1.353(7) . ?
N1 H1 0.7721 . ?
N2 C4 1.308(6) . ?
N2 C6 1.380(6) . ?
N3 C7 1.325(5) . ?
N3 C8 1.382(6) . ?
N4 C7 1.338(6) . ?
N4 C9 1.370(6) . ?
N4 H4 0.7741 . ?
C1 C2 1.527(6) . ?
C2 C10 1.526(6) . ?
C2 C3 1.544(6) . ?
C2 H2 1.0013 . ?
C3 C4 1.499(6) . ?
C3 C7 1.504(6) . ?
C3 H3 0.9289 . ?
C5 C6 1.339(7) . ?
C5 H5 0.8614 . ?
C6 H6 0.9077 . ?
C8 C9 1.343(7) . ?
C8 H8 0.8445 . ?
C9 H9 0.9085 . ?

loop_
_geom_hbond_atom_site_label_D
_geom_hbond_atom_site_label_H
_geom_hbond_atom_site_label_A
_geom_hbond_distance_DH
_geom_hbond_distance_HA
_geom_hbond_distance_DA
_geom_hbond_angle_DHA
_geom_hbond_site_symmetry_A
O5 H5A O6 0.95 1.90 2.778(5) 153.4 .
O5 H5B O1 0.83 1.90 2.721(4) 175.2 1_565
O6 H6A O3 1.02 1.95 2.824(5) 141.8 1_465
O6 H6B O5 1.11 1.84 2.904(5) 158.4 2_465
N1 H1 O4 0.77 2.09 2.840(5) 165.1 2_554
N4 H4 O2 0.77 2.20 2.917(5) 154.8 2_554

loop_
_geom_torsion_atom_site_label_1
_geom_torsion_atom_site_label_2
_geom_torsion_atom_site_label_3
_geom_torsion_atom_site_label_4
_geom_torsion
_geom_torsion_site_symmetry_1
_geom_torsion_site_symmetry_2
_geom_torsion_site_symmetry_3
_geom_torsion_site_symmetry_4
_geom_torsion_publ_flag
N3 Cu N2 C4 29.0(4) . . . . ?
O3 Cu N2 C4 -140.2(4) 2 . . . ?
O1 Cu N2 C4 -55.1(9) 2 . . . ?
O5 Cu N2 C4 128.1(4) . . . . ?
N3 Cu N2 C6 -143.5(4) . . . . ?
O3 Cu N2 C6 47.3(4) 2 . . . ?
O1 Cu N2 C6 132.5(6) 2 . . . ?
O5 Cu N2 C6 -44.3(4) . . . . ?
O3 Cu N3 C7 53.3(10) 2 . . . ?
N2 Cu N3 C7 -31.5(4) . . . . ?
O1 Cu N3 C7 135.1(4) 2 . . . ?
O5 Cu N3 C7 -130.6(4) . . . . ?
O3 Cu N3 C8 -129.4(8) 2 . . . ?
N2 Cu N3 C8 145.8(4) . . . . ?
O1 Cu N3 C8 -47.7(4) 2 . . . ?
O5 Cu N3 C8 46.6(4) . . . . ?
Cu O1 C1 O2 169.5(4) 2 . . . ?
Cu O1 C1 C2 -8.4(5) 2 . . . ?
O2 C1 C2 C10 -109.5(5) . . . . ?
O1 C1 C2 C10 68.6(5) . . . . ?
O2 C1 C2 C3 17.9(6) . . . . ?
O1 C1 C2 C3 -164.1(4) . . . . ?
C10 C2 C3 C4 -179.4(4) . . . . ?
C1 C2 C3 C4 59.0(5) . . . . ?
C10 C2 C3 C7 -60.4(5) . . . . ?
C1 C2 C3 C7 178.0(4) . . . . ?
C6 N2 C4 N1 0.1(5) . . . . ?
Cu N2 C4 N1 -173.8(3) . . . . ?
C6 N2 C4 C3 -178.5(4) . . . . ?
Cu N2 C4 C3 7.6(6) . . . . ?
C5 N1 C4 N2 0.2(6) . . . . ?
C5 N1 C4 C3 178.7(4) . . . . ?
C7 C3 C4 N2 -49.8(6) . . . . ?
C2 C3 C4 N2 70.0(5) . . . . ?
C7 C3 C4 N1 131.9(5) . . . . ?
C2 C3 C4 N1 -108.3(5) . . . . ?
C4 N1 C5 C6 -0.3(6) . . . . ?
N1 C5 C6 N2 0.4(6) . . . . ?
C4 N2 C6 C5 -0.3(6) . . . . ?
Cu N2 C6 C5 173.2(4) . . . . ?
C8 N3 C7 N4 -0.3(5) . . . . ?
Cu N3 C7 N4 177.5(3) . . . . ?
C8 N3 C7 C3 -179.9(4) . . . . ?
Cu N3 C7 C3 -2.1(6) . . . . ?
C9 N4 C7 N3 0.3(5) . . . . ?
C9 N4 C7 C3 180.0(4) . . . . ?
C4 C3 C7 N3 46.6(6) . . . . ?
C2 C3 C7 N3 -73.5(5) . . . . ?
C4 C3 C7 N4 -132.9(5) . . . . ?
C2 C3 C7 N4 107.0(5) . . . . ?
C7 N3 C8 C9 0.1(6) . . . . ?
Cu N3 C8 C9 -177.5(4) . . . . ?
N3 C8 C9 N4 0.1(6) . . . . ?
C7 N4 C9 C8 -0.2(6) . . . . ?
Cu O3 C10 O4 -171.4(4) 2 . . . ?
Cu O3 C10 C2 7.6(5) 2 . . . ?
C1 C2 C10 O4 110.9(5) . . . . ?
C3 C2 C10 O4 -15.8(6) . . . . ?
C1 C2 C10 O3 -68.2(5) . . . . ?
C3 C2 C10 O3 165.1(4) . . . . ?
